data_7213284
loop_
_publ_author_name
'Schobert, Rainer'
'Siegfried, Sven'
'Nieuwenhuyzen, Mark'
'Milius, Wolfgang'
'Hampel, Frank'

_publ_section_title
;
 Selective C-acylation of CH-active dicarbonyl compounds with
 ketenylidenetriphenylphosphorane: syntheses and structures of
 3-phosphoranylideneacyltetronic acids,
 3-phosphoranylideneacyl-4-oxocoumarins, and
 4-phosphoranylideneacylpyrazol-5-ones
;
_journal_issue 11
_journal_name_full 'Journal of the Chemical Society, Perkin Transactions 1'
_journal_page_first 1723
_journal_paper_doi 10.1039/b001541p
_journal_year 2000
_chemical_formula_sum 'C26 H25 O4 P'
_chemical_formula_weight 432.43
_chemical_name_systematic
; 
 ? 
;
_space_group_IT_number 2
_symmetry_cell_setting triclinic
_symmetry_space_group_name_Hall '-P 1'
_symmetry_space_group_name_H-M 'P -1'
_atom_sites_solution_hydrogens geom
_atom_sites_solution_primary direct
_atom_sites_solution_secondary difmap
_audit_creation_method SHELXL-97
_cell_angle_alpha 97.040(8)
_cell_angle_beta 104.117(9)
_cell_angle_gamma 106.888(8)
_cell_formula_units_Z 4
_cell_length_a 10.0470(11)
_cell_length_b 13.6137(12)
_cell_length_c 18.555(2)
_cell_measurement_reflns_used 43
_cell_measurement_temperature 293(2)
_cell_measurement_theta_max 13.99
_cell_measurement_theta_min 5.93
_cell_volume 2303.4(4)
_computing_cell_refinement 'Bruker XSCANS'
_computing_data_collection 'Bruker XSCANS'
_computing_data_reduction 'Bruker SHELXTL'
_computing_molecular_graphics 'Bruker SHELXTL'
_computing_publication_material 'Bruker SHELXTL'
_computing_structure_refinement 'SHELXL-97 (Sheldrick, 1997)'
_computing_structure_solution 'SHELXS-97 (Sheldrick, 1990)'
_diffrn_ambient_temperature 293(2)
_diffrn_measured_fraction_theta_full 0.993
_diffrn_measured_fraction_theta_max 0.993
_diffrn_measurement_device_type 'Bruker P4'
_diffrn_measurement_method '\w scans'
_diffrn_radiation_monochromator graphite
_diffrn_radiation_source 'fine-focus sealed tube'
_diffrn_radiation_type MoK\a
_diffrn_radiation_wavelength 0.71073
_diffrn_reflns_av_R_equivalents 0.0396
_diffrn_reflns_av_sigmaI/netI 0.0392
_diffrn_reflns_limit_h_max 1
_diffrn_reflns_limit_h_min -11
_diffrn_reflns_limit_k_max 15
_diffrn_reflns_limit_k_min -15
_diffrn_reflns_limit_l_max 22
_diffrn_reflns_limit_l_min -21
_diffrn_reflns_number 9558
_diffrn_reflns_theta_full 25.00
_diffrn_reflns_theta_max 25.00
_diffrn_reflns_theta_min 1.77
_diffrn_standards_interval_count 97
_diffrn_standards_number 3
_exptl_absorpt_coefficient_mu 0.148
_exptl_absorpt_correction_type none
_exptl_crystal_colour colourless
_exptl_crystal_density_diffrn 1.247
_exptl_crystal_density_method 'not measured'
_exptl_crystal_description prism
_exptl_crystal_F_000 912
_exptl_crystal_size_max 0.25
_exptl_crystal_size_mid 0.16
_exptl_crystal_size_min 0.12
_refine_diff_density_max 0.707
_refine_diff_density_min -0.394
_refine_diff_density_rms 0.052
_refine_ls_extinction_coef 0.0147(16)
_refine_ls_extinction_expression Fc^*^=kFc[1+0.001xFc^2^\l^3^/sin(2\q)]^-1/4^
_refine_ls_extinction_method SHELXL
_refine_ls_goodness_of_fit_ref 0.954
_refine_ls_hydrogen_treatment mixed
_refine_ls_matrix_type full
_refine_ls_number_parameters 561
_refine_ls_number_reflns 8050
_refine_ls_number_restraints 0
_refine_ls_restrained_S_all 0.954
_refine_ls_R_factor_all 0.0830
_refine_ls_R_factor_gt 0.0576
_refine_ls_shift/su_max 0.000
_refine_ls_shift/su_mean 0.000
_refine_ls_structure_factor_coef Fsqd
_refine_ls_weighting_details 'calc w=1/[\s^2^(Fo^2^)+(0.0919P)^2^+1.8823P] where P=(Fo^2^+2Fc^2^)/3'
_refine_ls_weighting_scheme calc
_refine_ls_wR_factor_gt 0.1504
_refine_ls_wR_factor_ref 0.1719
_reflns_number_gt 5866
_reflns_number_total 8050
_reflns_threshold_expression >2sigma(I)
_cod_data_source_file b001541psup1.cif
_cod_data_source_block schob1
_cod_depositor_comments
;
The following automatic conversions were performed:

'_symmetry_cell_setting' value 'Triclinic' changed to 'triclinic'
according to /home/saulius/struct/CIF-dictionaries/cif_core.dic
dictionary named 'cif_core.dic' version 2.4.2 from 2011-04-26.

Automatic conversion script
Id: cif_fix_values 1891 2012-01-12 08:04:46Z andrius 
;
_cod_original_cell_volume 2303.3(4)
_cod_original_sg_symbol_H-M P-1
_cod_database_code 7213284

loop_
_symmetry_equiv_pos_as_xyz
'x, y, z'
'-x, -y, -z'

loop_
_atom_site_label
_atom_site_type_symbol
_atom_site_fract_x
_atom_site_fract_y
_atom_site_fract_z
_atom_site_U_iso_or_equiv
_atom_site_adp_type
_atom_site_occupancy
_atom_site_symmetry_multiplicity
_atom_site_calc_flag
_atom_site_refinement_flags
P1 P -0.20506(8) 0.51868(6) 0.31319(4) 0.0433(2) Uani 1 1 d .
O1 O -0.4101(2) 0.62614(19) 0.32490(13) 0.0636(6) Uani 1 1 d .
H'1 H -0.4741 0.6766 0.3316 0.080 Uiso 1 1 d R
O2 O -0.5184(3) 0.7454(2) 0.37038(17) 0.0799(8) Uani 1 1 d .
O3 O -0.1759(4) 0.8362(4) 0.5706(2) 0.1409(17) Uani 1 1 d .
O4 O -0.0391(3) 0.7955(3) 0.50481(15) 0.0892(9) Uani 1 1 d .
C1 C -0.3384(3) 0.3956(2) 0.31184(17) 0.0481(7) Uani 1 1 d .
C2 C -0.4417(4) 0.3946(3) 0.3500(2) 0.0730(11) Uani 1 1 d .
H2A H -0.4430 0.4593 0.3765 0.080 Uiso 1 1 d R
C3 C -0.5427(5) 0.3000(4) 0.3496(3) 0.0938(14) Uani 1 1 d .
H3A H -0.6135 0.2995 0.3763 0.080 Uiso 1 1 d R
C4 C -0.5426(5) 0.2078(3) 0.3119(3) 0.0852(13) Uani 1 1 d .
H4A H -0.6140 0.1428 0.3113 0.080 Uiso 1 1 d R
C5 C -0.4400(5) 0.2076(3) 0.2745(2) 0.0755(11) Uani 1 1 d .
H5A H -0.4400 0.1426 0.2477 0.080 Uiso 1 1 d R
C6 C -0.3370(4) 0.3010(3) 0.27534(19) 0.0610(9) Uani 1 1 d .
H6A H -0.2636 0.3003 0.2507 0.080 Uiso 1 1 d R
C7 C -0.0312(3) 0.4983(2) 0.33583(16) 0.0438(7) Uani 1 1 d .
C8 C 0.0620(3) 0.5217(2) 0.29165(18) 0.0505(7) Uani 1 1 d .
H8A H 0.0300 0.5410 0.2440 0.080 Uiso 1 1 d R
C9 C 0.2013(4) 0.5177(3) 0.3163(2) 0.0600(9) Uani 1 1 d .
H9A H 0.2658 0.5342 0.2856 0.080 Uiso 1 1 d R
C10 C 0.2476(4) 0.4908(3) 0.3840(2) 0.0673(10) Uani 1 1 d .
H10A H 0.3457 0.4908 0.4016 0.080 Uiso 1 1 d R
C11 C 0.1543(4) 0.4632(4) 0.4272(2) 0.0780(12) Uani 1 1 d .
H11A H 0.1862 0.4422 0.4741 0.080 Uiso 1 1 d R
C12 C 0.0142(4) 0.4656(3) 0.4024(2) 0.0676(10) Uani 1 1 d .
H12A H -0.0518 0.4447 0.4317 0.080 Uiso 1 1 d R
C13 C -0.2404(3) 0.5488(2) 0.21942(16) 0.0461(7) Uani 1 1 d .
C14 C -0.2870(4) 0.4705(3) 0.15408(17) 0.0544(8) Uani 1 1 d .
H14A H -0.3072 0.3982 0.1578 0.080 Uiso 1 1 d R
C15 C -0.3037(4) 0.4977(3) 0.08373(19) 0.0663(10) Uani 1 1 d .
H15A H -0.3340 0.4439 0.0388 0.080 Uiso 1 1 d R
C16 C -0.2771(4) 0.6005(3) 0.0778(2) 0.0687(10) Uani 1 1 d .
H16A H -0.2909 0.6183 0.0287 0.080 Uiso 1 1 d R
C17 C -0.2318(4) 0.6779(3) 0.1421(2) 0.0694(10) Uani 1 1 d .
H17A H -0.2122 0.7500 0.1379 0.080 Uiso 1 1 d R
C18 C -0.2131(4) 0.6526(3) 0.21274(19) 0.0580(8) Uani 1 1 d .
H18A H -0.1816 0.7069 0.2575 0.080 Uiso 1 1 d R
C19 C -0.1848(3) 0.6211(2) 0.38415(16) 0.0481(7) Uani 1 1 d .
H19A H -0.0969 0.6470 0.4259 0.080 Uiso 1 1 d R
C20 C -0.2905(3) 0.6669(2) 0.38279(17) 0.0490(7) Uani 1 1 d .
C21 C -0.2873(4) 0.7523(3) 0.44000(19) 0.0543(8) Uani 1 1 d .
C22 C -0.4075(4) 0.7862(3) 0.4293(2) 0.0672(10) Uani 1 1 d .
C23 C -0.4220(6) 0.8720(4) 0.4831(3) 0.1061(16) Uani 1 1 d .
H23A H -0.5145 0.8807 0.4633 0.080 Uiso 1 1 d R
H23B H -0.4155 0.8533 0.5318 0.080 Uiso 1 1 d R
H23C H -0.3454 0.9365 0.4885 0.080 Uiso 1 1 d R
C24 C -0.1654(5) 0.8000(3) 0.5087(2) 0.0770(11) Uani 1 1 d .
C25 C 0.0850(5) 0.8386(5) 0.5726(3) 0.119(2) Uani 1 1 d .
H25A H 0.0964 0.9109 0.5921 0.143 Uiso 1 1 calc R
H25B H 0.0692 0.7989 0.6115 0.143 Uiso 1 1 calc R
C26 C 0.2092(6) 0.8336(7) 0.5548(3) 0.164(3) Uani 1 1 d .
H26A H 0.2915 0.8626 0.5994 0.246 Uiso 1 1 calc R
H26B H 0.2243 0.8731 0.5163 0.246 Uiso 1 1 calc R
H26C H 0.1980 0.7618 0.5364 0.246 Uiso 1 1 calc R
P2 P 0.25538(7) 0.81042(5) 0.13922(4) 0.0379(2) Uani 1 1 d .
O5 O 0.2405(2) 0.75437(17) -0.01956(12) 0.0501(5) Uani 1 1 d .
H'2 H 0.2232 0.7365 -0.0804 0.080 Uiso 1 1 d R
O6 O 0.1501(3) 0.7236(2) -0.15573(13) 0.0658(6) Uani 1 1 d .
O7 O -0.0938(5) 0.9159(3) -0.1143(2) 0.1250(14) Uani 1 1 d .
O8 O -0.1448(3) 0.8221(2) -0.03033(16) 0.0719(7) Uani 1 1 d .
C27 C 0.4453(3) 0.8884(2) 0.16174(17) 0.0458(7) Uani 1 1 d .
C28 C 0.4932(4) 0.9454(3) 0.1104(2) 0.0572(8) Uani 1 1 d .
H28A H 0.4250 0.9463 0.0644 0.080 Uiso 1 1 d R
C29 C 0.6397(4) 1.0012(3) 0.1260(3) 0.0789(12) Uani 1 1 d .
H29A H 0.6728 1.0421 0.0912 0.080 Uiso 1 1 d R
C30 C 0.7367(4) 0.9980(3) 0.1905(3) 0.0877(13) Uani 1 1 d .
H30A H 0.8386 1.0345 0.1999 0.080 Uiso 1 1 d R
C31 C 0.6911(4) 0.9438(3) 0.2418(3) 0.0838(13) Uani 1 1 d .
H31A H 0.7608 0.9433 0.2874 0.080 Uiso 1 1 d R
C32 C 0.5434(4) 0.8890(3) 0.2285(2) 0.0629(9) Uani 1 1 d .
H32A H 0.5107 0.8522 0.2653 0.080 Uiso 1 1 d R
C33 C 0.1968(3) 0.8437(2) 0.22067(15) 0.0399(6) Uani 1 1 d .
C34 C 0.1975(4) 0.7841(3) 0.27576(17) 0.0514(7) Uani 1 1 d .
H34A H 0.2283 0.7238 0.2704 0.080 Uiso 1 1 d R
C35 C 0.1540(4) 0.8108(3) 0.33854(19) 0.0646(9) Uani 1 1 d .
H35A H 0.1550 0.7691 0.3767 0.080 Uiso 1 1 d R
C36 C 0.1099(4) 0.8967(3) 0.34630(19) 0.0637(9) Uani 1 1 d .
H36A H 0.0781 0.9146 0.3894 0.080 Uiso 1 1 d R
C37 C 0.1112(4) 0.9571(3) 0.29249(19) 0.0650(9) Uani 1 1 d .
H37A H 0.0822 1.0181 0.2988 0.080 Uiso 1 1 d R
C38 C 0.1540(4) 0.9317(3) 0.22903(18) 0.0555(8) Uani 1 1 d .
H38A H 0.1538 0.9742 0.1914 0.080 Uiso 1 1 d R
C39 C 0.2460(3) 0.6746(2) 0.12914(15) 0.0383(6) Uani 1 1 d .
C40 C 0.3676(3) 0.6425(2) 0.14396(19) 0.0536(8) Uani 1 1 d .
H40A H 0.4632 0.6941 0.1601 0.080 Uiso 1 1 d R
C41 C 0.3516(4) 0.5379(3) 0.1356(2) 0.0619(9) Uani 1 1 d .
H41A H 0.4364 0.5168 0.1469 0.080 Uiso 1 1 d R
C42 C 0.2160(4) 0.4630(3) 0.11140(19) 0.0574(8) Uani 1 1 d .
H42A H 0.2055 0.3898 0.1047 0.080 Uiso 1 1 d R
C43 C 0.0941(4) 0.4941(2) 0.0963(2) 0.0576(8) Uani 1 1 d .
H43A H -0.0012 0.4422 0.0798 0.080 Uiso 1 1 d R
C44 C 0.1090(3) 0.5982(2) 0.10507(18) 0.0508(7) Uani 1 1 d .
H44A H 0.0238 0.6188 0.0945 0.080 Uiso 1 1 d R
C45 C 0.1413(3) 0.8326(2) 0.06199(16) 0.0427(6) Uani 1 1 d .
H45A H 0.0769 0.8702 0.0698 0.080 Uiso 1 1 d R
C46 C 0.1413(3) 0.7975(2) -0.01112(16) 0.0396(6) Uani 1 1 d .
C47 C 0.0427(3) 0.8051(2) -0.07993(16) 0.0416(6) Uani 1 1 d .
C48 C 0.0523(4) 0.7649(2) -0.15033(17) 0.0507(7) Uani 1 1 d .
C49 C -0.0532(5) 0.7606(3) -0.2246(2) 0.0737(11) Uani 1 1 d .
H49A H -0.0260 0.7302 -0.2658 0.080 Uiso 1 1 d R
H49B H -0.1495 0.7187 -0.2264 0.080 Uiso 1 1 d R
H49C H -0.0516 0.8304 -0.2290 0.080 Uiso 1 1 d R
C50 C -0.0687(4) 0.8546(2) -0.07755(18) 0.0523(8) Uani 1 1 d .
C51 C -0.2539(5) 0.8688(4) -0.0213(3) 0.0990(15) Uani 1 1 d .
H51A H -0.2406 0.9302 -0.0431 0.080 Uiso 1 1 d R
H51B H -0.2415 0.8904 0.0318 0.080 Uiso 1 1 d R
C52 C -0.3976(5) 0.7976(4) -0.0577(4) 0.1163(19) Uani 1 1 d .
H52A H -0.4671 0.8308 -0.0507 0.080 Uiso 1 1 d R
H52B H -0.4107 0.7769 -0.1110 0.080 Uiso 1 1 d R
H52C H -0.4116 0.7367 -0.0354 0.080 Uiso 1 1 d R

loop_
_atom_site_aniso_label
_atom_site_aniso_U_11
_atom_site_aniso_U_22
_atom_site_aniso_U_33
_atom_site_aniso_U_23
_atom_site_aniso_U_13
_atom_site_aniso_U_12
P1 0.0376(4) 0.0561(5) 0.0386(4) 0.0072(3) 0.0128(3) 0.0188(3)
O1 0.0488(13) 0.0739(16) 0.0598(14) -0.0032(12) 0.0019(11) 0.0271(12)
O2 0.0627(16) 0.0874(19) 0.097(2) 0.0147(16) 0.0154(15) 0.0438(15)
O3 0.114(3) 0.199(4) 0.088(2) -0.047(3) 0.021(2) 0.059(3)
O4 0.0573(16) 0.118(2) 0.0649(17) -0.0242(15) 0.0025(13) 0.0186(15)
C1 0.0397(16) 0.0570(18) 0.0489(17) 0.0106(14) 0.0159(13) 0.0158(14)
C2 0.062(2) 0.068(2) 0.102(3) 0.015(2) 0.046(2) 0.0232(19)
C3 0.069(3) 0.091(3) 0.140(4) 0.033(3) 0.065(3) 0.023(2)
C4 0.063(2) 0.068(3) 0.112(4) 0.020(2) 0.026(2) 0.001(2)
C5 0.087(3) 0.058(2) 0.071(2) 0.0049(18) 0.020(2) 0.016(2)
C6 0.071(2) 0.064(2) 0.0516(19) 0.0083(16) 0.0252(17) 0.0233(18)
C7 0.0400(15) 0.0554(17) 0.0408(15) 0.0095(13) 0.0151(12) 0.0203(13)
C8 0.0484(17) 0.0585(19) 0.0498(17) 0.0141(14) 0.0200(14) 0.0198(15)
C9 0.0452(18) 0.072(2) 0.072(2) 0.0179(18) 0.0295(17) 0.0202(16)
C10 0.0452(19) 0.089(3) 0.074(2) 0.016(2) 0.0162(17) 0.0342(19)
C11 0.069(2) 0.125(4) 0.062(2) 0.039(2) 0.0201(19) 0.055(2)
C12 0.057(2) 0.114(3) 0.055(2) 0.036(2) 0.0297(17) 0.044(2)
C13 0.0389(15) 0.0610(19) 0.0418(16) 0.0094(14) 0.0119(12) 0.0221(14)
C14 0.0566(19) 0.069(2) 0.0425(17) 0.0088(15) 0.0136(14) 0.0294(17)
C15 0.072(2) 0.089(3) 0.0432(18) 0.0100(18) 0.0146(17) 0.040(2)
C16 0.071(2) 0.101(3) 0.051(2) 0.029(2) 0.0211(18) 0.045(2)
C17 0.076(2) 0.074(2) 0.068(2) 0.030(2) 0.0222(19) 0.032(2)
C18 0.057(2) 0.063(2) 0.0527(19) 0.0107(16) 0.0136(16) 0.0214(17)
C19 0.0433(16) 0.0620(19) 0.0386(15) 0.0046(14) 0.0099(13) 0.0214(14)
C20 0.0433(16) 0.0577(18) 0.0445(16) 0.0073(14) 0.0122(13) 0.0164(14)
C21 0.0515(18) 0.0570(19) 0.0556(19) 0.0042(15) 0.0193(15) 0.0200(15)
C22 0.066(2) 0.064(2) 0.083(3) 0.0139(19) 0.030(2) 0.0312(19)
C23 0.107(4) 0.099(3) 0.125(4) -0.004(3) 0.040(3) 0.059(3)
C24 0.073(3) 0.088(3) 0.064(2) -0.016(2) 0.020(2) 0.031(2)
C25 0.071(3) 0.165(5) 0.071(3) -0.027(3) -0.013(2) 0.015(3)
C26 0.074(4) 0.294(10) 0.093(4) 0.046(5) 0.000(3) 0.033(5)
P2 0.0344(4) 0.0392(4) 0.0405(4) 0.0071(3) 0.0117(3) 0.0129(3)
O5 0.0463(11) 0.0616(13) 0.0516(12) 0.0097(10) 0.0194(10) 0.0282(10)
O6 0.0795(17) 0.0757(16) 0.0546(14) 0.0109(12) 0.0335(12) 0.0340(14)
O7 0.172(4) 0.147(3) 0.145(3) 0.100(3) 0.085(3) 0.124(3)
O8 0.0593(15) 0.0735(16) 0.105(2) 0.0280(15) 0.0382(14) 0.0394(13)
C27 0.0396(15) 0.0402(15) 0.0542(18) 0.0033(13) 0.0145(14) 0.0101(13)
C28 0.0517(19) 0.0517(19) 0.064(2) 0.0083(16) 0.0235(16) 0.0078(15)
C29 0.061(2) 0.065(2) 0.101(3) 0.013(2) 0.038(2) -0.0032(19)
C30 0.047(2) 0.073(3) 0.121(4) 0.011(3) 0.021(2) -0.0044(19)
C31 0.048(2) 0.077(3) 0.096(3) 0.007(2) -0.011(2) 0.0058(19)
C32 0.0490(19) 0.058(2) 0.064(2) 0.0089(16) 0.0011(16) 0.0053(16)
C33 0.0372(14) 0.0411(15) 0.0396(15) 0.0041(12) 0.0108(12) 0.0127(12)
C34 0.0580(19) 0.0533(18) 0.0476(17) 0.0135(14) 0.0183(15) 0.0220(15)
C35 0.081(2) 0.068(2) 0.0505(19) 0.0163(17) 0.0283(18) 0.0236(19)
C36 0.070(2) 0.077(2) 0.0468(18) 0.0016(17) 0.0254(17) 0.0253(19)
C37 0.081(2) 0.069(2) 0.053(2) 0.0006(17) 0.0205(18) 0.042(2)
C38 0.072(2) 0.0531(19) 0.0487(18) 0.0104(14) 0.0194(16) 0.0305(17)
C39 0.0377(14) 0.0409(15) 0.0384(14) 0.0079(11) 0.0134(12) 0.0147(12)
C40 0.0383(16) 0.0502(18) 0.072(2) 0.0081(15) 0.0153(15) 0.0171(14)
C41 0.063(2) 0.053(2) 0.082(2) 0.0145(17) 0.0257(19) 0.0336(17)
C42 0.074(2) 0.0428(17) 0.064(2) 0.0126(15) 0.0311(18) 0.0225(17)
C43 0.0551(19) 0.0439(17) 0.066(2) 0.0078(15) 0.0196(16) 0.0052(15)
C44 0.0388(16) 0.0482(18) 0.0616(19) 0.0073(15) 0.0127(14) 0.0121(14)
C45 0.0446(16) 0.0460(16) 0.0426(15) 0.0089(12) 0.0138(13) 0.0220(13)
C46 0.0367(14) 0.0379(14) 0.0468(16) 0.0101(12) 0.0139(12) 0.0143(12)
C47 0.0434(15) 0.0363(14) 0.0449(15) 0.0117(12) 0.0134(13) 0.0115(12)
C48 0.061(2) 0.0432(16) 0.0457(17) 0.0121(13) 0.0166(15) 0.0126(15)
C49 0.090(3) 0.068(2) 0.0475(19) 0.0074(17) 0.0062(19) 0.015(2)
C50 0.0569(19) 0.0481(17) 0.0546(18) 0.0140(15) 0.0111(15) 0.0246(15)
C51 0.072(3) 0.102(3) 0.145(4) 0.017(3) 0.042(3) 0.056(3)
C52 0.061(3) 0.125(4) 0.166(6) 0.024(4) 0.023(3) 0.047(3)

loop_
_atom_type_symbol
_atom_type_description
_atom_type_scat_dispersion_real
_atom_type_scat_dispersion_imag
_atom_type_scat_source
C C 0.0033 0.0016 'International Tables Vol C Tables 4.2.6.8 and 6.1.1.4'
H H 0.0000 0.0000 'International Tables Vol C Tables 4.2.6.8 and 6.1.1.4'
O O 0.0106 0.0060 'International Tables Vol C Tables 4.2.6.8 and 6.1.1.4'
P P 0.1023 0.0942 'International Tables Vol C Tables 4.2.6.8 and 6.1.1.4'

loop_
_geom_angle_atom_site_label_1
_geom_angle_atom_site_label_2
_geom_angle_atom_site_label_3
_geom_angle
C19 P1 C7 104.48(14)
C19 P1 C1 114.52(15)
C7 P1 C1 106.17(14)
C19 P1 C13 113.43(15)
C7 P1 C13 107.90(13)
C1 P1 C13 109.76(14)
C24 O4 C25 118.6(3)
C6 C1 C2 118.9(3)
C6 C1 P1 121.2(2)
C2 C1 P1 119.9(3)
C3 C2 C1 119.8(4)
C4 C3 C2 120.8(4)
C3 C4 C5 119.9(4)
C4 C5 C6 120.0(4)
C5 C6 C1 120.5(3)
C12 C7 C8 119.1(3)
C12 C7 P1 118.6(2)
C8 C7 P1 122.1(2)
C9 C8 C7 120.0(3)
C10 C9 C8 120.3(3)
C9 C10 C11 120.4(3)
C10 C11 C12 119.5(3)
C7 C12 C11 120.4(3)
C18 C13 C14 119.3(3)
C18 C13 P1 119.2(2)
C14 C13 P1 121.4(2)
C15 C14 C13 119.5(3)
C16 C15 C14 120.6(3)
C15 C16 C17 120.1(3)
C16 C17 C18 120.2(4)
C17 C18 C13 120.2(3)
C20 C19 P1 122.0(2)
O1 C20 C19 116.1(3)
O1 C20 C21 116.7(3)
C19 C20 C21 127.1(3)
C22 C21 C24 119.2(3)
C22 C21 C20 118.5(3)
C24 C21 C20 122.2(3)
O2 C22 C21 121.5(3)
O2 C22 C23 113.4(3)
C21 C22 C23 125.1(4)
O3 C24 O4 118.8(4)
O3 C24 C21 124.6(4)
O4 C24 C21 116.4(3)
C26 C25 O4 109.3(4)
C45 P2 C33 107.07(13)
C45 P2 C27 115.18(14)
C33 P2 C27 106.81(13)
C45 P2 C39 112.53(13)
C33 P2 C39 108.00(13)
C27 P2 C39 106.92(13)
C50 O8 C51 118.1(3)
C32 C27 C28 119.9(3)
C32 C27 P2 120.3(2)
C28 C27 P2 119.7(2)
C29 C28 C27 119.8(4)
C30 C29 C28 120.0(4)
C31 C30 C29 120.8(4)
C30 C31 C32 120.4(4)
C27 C32 C31 119.0(4)
C34 C33 C38 119.6(3)
C34 C33 P2 120.7(2)
C38 C33 P2 119.7(2)
C33 C34 C35 120.3(3)
C36 C35 C34 120.1(3)
C37 C36 C35 119.9(3)
C36 C37 C38 121.0(3)
C37 C38 C33 119.1(3)
C44 C39 C40 118.4(3)
C44 C39 P2 117.8(2)
C40 C39 P2 123.8(2)
C41 C40 C39 120.4(3)
C42 C41 C40 120.7(3)
C41 C42 C43 119.3(3)
C44 C43 C42 120.3(3)
C43 C44 C39 120.8(3)
C46 C45 P2 121.1(2)
O5 C46 C45 117.8(2)
O5 C46 C47 116.8(2)
C45 C46 C47 125.5(2)
C48 C47 C46 119.8(3)
C48 C47 C50 118.6(3)
C46 C47 C50 121.6(3)
O6 C48 C47 121.2(3)
O6 C48 C49 115.1(3)
C47 C48 C49 123.6(3)
O7 C50 O8 121.4(3)
O7 C50 C47 125.2(3)
O8 C50 C47 113.4(3)
C52 C51 O8 111.6(4)

loop_
_geom_bond_atom_site_label_1
_geom_bond_atom_site_label_2
_geom_bond_distance
P1 C19 1.724(3)
P1 C7 1.804(3)
P1 C1 1.809(3)
P1 C13 1.811(3)
O1 C20 1.320(4)
O2 C22 1.282(5)
O3 C24 1.233(5)
O4 C24 1.307(5)
O4 C25 1.452(5)
C1 C6 1.385(4)
C1 C2 1.389(4)
C2 C3 1.388(6)
C3 C4 1.360(6)
C4 C5 1.377(6)
C5 C6 1.382(5)
C7 C12 1.382(4)
C7 C8 1.385(4)
C8 C9 1.381(4)
C9 C10 1.362(5)
C10 C11 1.377(5)
C11 C12 1.382(5)
C13 C18 1.387(4)
C13 C14 1.393(4)
C14 C15 1.384(5)
C15 C16 1.369(5)
C16 C17 1.374(5)
C17 C18 1.378(5)
C19 C20 1.376(4)
C20 C21 1.463(4)
C21 C22 1.393(5)
C21 C24 1.457(5)
C22 C23 1.505(5)
C25 C26 1.384(8)
P2 C45 1.721(3)
P2 C33 1.804(3)
P2 C27 1.808(3)
P2 C39 1.808(3)
O5 C46 1.326(3)
O6 C48 1.283(4)
O7 C50 1.185(4)
O8 C50 1.331(4)
O8 C51 1.450(4)
C27 C32 1.379(4)
C27 C28 1.388(4)
C28 C29 1.383(5)
C29 C30 1.362(6)
C30 C31 1.359(6)
C31 C32 1.398(5)
C33 C34 1.381(4)
C33 C38 1.389(4)
C34 C35 1.385(4)
C35 C36 1.370(5)
C36 C37 1.369(5)
C37 C38 1.387(5)
C39 C44 1.390(4)
C39 C40 1.390(4)
C40 C41 1.371(4)
C41 C42 1.371(5)
C42 C43 1.385(5)
C43 C44 1.366(4)
C45 C46 1.382(4)
C46 C47 1.448(4)
C47 C48 1.390(4)
C47 C50 1.471(4)
C48 C49 1.503(5)
C51 C52 1.425(6)

loop_
_geom_torsion_atom_site_label_1
_geom_torsion_atom_site_label_2
_geom_torsion_atom_site_label_3
_geom_torsion_atom_site_label_4
_geom_torsion
C19 P1 C1 C6 -160.1(3)
C7 P1 C1 C6 -45.4(3)
C13 P1 C1 C6 71.0(3)
C19 P1 C1 C2 17.8(3)
C7 P1 C1 C2 132.5(3)
C13 P1 C1 C2 -111.1(3)
C6 C1 C2 C3 -1.3(6)
P1 C1 C2 C3 -179.2(3)
C1 C2 C3 C4 -0.4(7)
C2 C3 C4 C5 1.0(8)
C3 C4 C5 C6 0.2(7)
C4 C5 C6 C1 -1.9(6)
C2 C1 C6 C5 2.4(5)
P1 C1 C6 C5 -179.7(3)
C19 P1 C7 C12 64.3(3)
C1 P1 C7 C12 -57.1(3)
C13 P1 C7 C12 -174.7(3)
C19 P1 C7 C8 -110.8(3)
C1 P1 C7 C8 127.8(3)
C13 P1 C7 C8 10.2(3)
C12 C7 C8 C9 -3.5(5)
P1 C7 C8 C9 171.6(3)
C7 C8 C9 C10 0.0(5)
C8 C9 C10 C11 2.7(6)
C9 C10 C11 C12 -1.8(7)
C8 C7 C12 C11 4.4(6)
P1 C7 C12 C11 -170.9(3)
C10 C11 C12 C7 -1.8(7)
C19 P1 C13 C18 15.9(3)
C7 P1 C13 C18 -99.4(3)
C1 P1 C13 C18 145.4(2)
C19 P1 C13 C14 -167.6(2)
C7 P1 C13 C14 77.2(3)
C1 P1 C13 C14 -38.1(3)
C18 C13 C14 C15 0.7(5)
P1 C13 C14 C15 -175.9(2)
C13 C14 C15 C16 -1.0(5)
C14 C15 C16 C17 0.8(6)
C15 C16 C17 C18 -0.1(6)
C16 C17 C18 C13 -0.2(5)
C14 C13 C18 C17 -0.1(5)
P1 C13 C18 C17 176.5(3)
C7 P1 C19 C20 173.6(3)
C1 P1 C19 C20 -70.7(3)
C13 P1 C19 C20 56.3(3)
P1 C19 C20 O1 1.6(4)
P1 C19 C20 C21 178.7(3)
O1 C20 C21 C22 -1.2(5)
C19 C20 C21 C22 -178.3(3)
O1 C20 C21 C24 176.4(3)
C19 C20 C21 C24 -0.6(6)
C24 C21 C22 O2 -178.8(4)
C20 C21 C22 O2 -1.1(5)
C24 C21 C22 C23 1.5(6)
C20 C21 C22 C23 179.2(4)
C25 O4 C24 O3 -3.4(7)
C25 O4 C24 C21 -177.9(4)
C22 C21 C24 O3 29.8(7)
C20 C21 C24 O3 -147.8(5)
C22 C21 C24 O4 -156.0(4)
C20 C21 C24 O4 26.3(6)
C24 O4 C25 C26 -175.2(6)
C45 P2 C27 C32 170.4(2)
C33 P2 C27 C32 51.7(3)
C39 P2 C27 C32 -63.7(3)
C45 P2 C27 C28 -11.5(3)
C33 P2 C27 C28 -130.3(3)
C39 P2 C27 C28 114.3(3)
C32 C27 C28 C29 1.1(5)
P2 C27 C28 C29 -176.9(3)
C27 C28 C29 C30 1.6(6)
C28 C29 C30 C31 -2.6(7)
C29 C30 C31 C32 1.0(7)
C28 C27 C32 C31 -2.7(5)
P2 C27 C32 C31 175.3(3)
C30 C31 C32 C27 1.7(6)
C45 P2 C33 C34 141.3(2)
C27 P2 C33 C34 -94.8(3)
C39 P2 C33 C34 19.9(3)
C45 P2 C33 C38 -40.3(3)
C27 P2 C33 C38 83.6(3)
C39 P2 C33 C38 -161.8(2)
C38 C33 C34 C35 0.9(5)
P2 C33 C34 C35 179.3(3)
C33 C34 C35 C36 0.0(5)
C34 C35 C36 C37 -1.1(6)
C35 C36 C37 C38 1.3(6)
C36 C37 C38 C33 -0.4(6)
C34 C33 C38 C37 -0.7(5)
P2 C33 C38 C37 -179.1(3)
C45 P2 C39 C44 -47.0(3)
C33 P2 C39 C44 70.9(3)
C27 P2 C39 C44 -174.4(2)
C45 P2 C39 C40 132.9(3)
C33 P2 C39 C40 -109.1(3)
C27 P2 C39 C40 5.5(3)
C44 C39 C40 C41 -0.6(5)
P2 C39 C40 C41 179.4(3)
C39 C40 C41 C42 1.0(5)
C40 C41 C42 C43 -0.9(5)
C41 C42 C43 C44 0.4(5)
C42 C43 C44 C39 0.0(5)
C40 C39 C44 C43 0.1(5)
P2 C39 C44 C43 -180.0(3)
C33 P2 C45 C46 -168.6(2)
C27 P2 C45 C46 72.8(3)
C39 P2 C45 C46 -50.1(3)
P2 C45 C46 O5 -5.7(4)
P2 C45 C46 C47 175.1(2)
O5 C46 C47 C48 2.0(4)
C45 C46 C47 C48 -178.8(3)
O5 C46 C47 C50 -178.0(3)
C45 C46 C47 C50 1.2(4)
C46 C47 C48 O6 -2.0(4)
C50 C47 C48 O6 178.0(3)
C46 C47 C48 C49 174.5(3)
C50 C47 C48 C49 -5.5(5)
C51 O8 C50 O7 -3.8(6)
C51 O8 C50 C47 177.7(3)
C48 C47 C50 O7 -45.8(5)
C46 C47 C50 O7 134.2(4)
C48 C47 C50 O8 132.6(3)
C46 C47 C50 O8 -47.4(4)
C50 O8 C51 C52 107.3(5)
